data_7040991
loop_
_publ_author_name
'Tong, Peng'
'Xie, Wenjie'
'Yang, Dawei'
'Wang, Baomin'
'Ji, Xiaoxiao'
'Li, Jianzhe'
'Qu, Jingping'

_publ_section_title
;
 Structural characterization and proton reduction electrocatalysis of
 thiolate-bridged bimetallic (CoCo and CoFe) complexes.
;
_journal_issue 46
_journal_name_full 'Dalton transactions (Cambridge, England : 2003)'
_journal_page_first 18559
_journal_page_last 18565
_journal_paper_doi 10.1039/c6dt03275c
_journal_volume 45
_journal_year 2016
_chemical_formula_sum 'C25 H31 Co F6 Fe P S2'
_chemical_formula_weight 655.37
_chemical_name_systematic
; 
 ? 
;
_space_group_IT_number 12
_symmetry_cell_setting monoclinic
_symmetry_space_group_name_Hall '-C 2y'
_symmetry_space_group_name_H-M 'C 1 2/m 1'
_atom_sites_solution_hydrogens geom
_atom_sites_solution_primary direct
_atom_sites_solution_secondary difmap
_audit_block_doi 10.5517/cc14cmz3
_audit_creation_method SHELXL-97
_audit_update_record
;
2015-03-13 deposited with the CCDC.
2016-10-18 downloaded from the CCDC.
;
_cell_angle_alpha 90.00
_cell_angle_beta 103.051(4)
_cell_angle_gamma 90.00
_cell_formula_units_Z 4
_cell_length_a 16.773(5)
_cell_length_b 15.626(5)
_cell_length_c 10.675(3)
_cell_measurement_temperature 296(2)
_cell_volume 2725.6(14)
_computing_cell_refinement 'Bruker SMART'
_computing_data_collection 'Bruker SMART'
_computing_data_reduction 'Bruker SAINT'
_computing_molecular_graphics 'Bruker SHELXTL'
_computing_publication_material 'Bruker SHELXTL'
_computing_structure_refinement 'Bruker SHELXTL'
_computing_structure_solution 'Bruker SHELXTL'
_diffrn_ambient_temperature 296(2)
_diffrn_measured_fraction_theta_full 0.999
_diffrn_measured_fraction_theta_max 0.999
_diffrn_measurement_device_type 'CCD area detector'
_diffrn_measurement_method 'phi and omega scans'
_diffrn_radiation_monochromator graphite
_diffrn_radiation_source 'fine-focus sealed tube'
_diffrn_radiation_type MoK\a
_diffrn_radiation_wavelength 0.71073
_diffrn_reflns_av_R_equivalents 0.0215
_diffrn_reflns_av_sigmaI/netI 0.0219
_diffrn_reflns_limit_h_max 18
_diffrn_reflns_limit_h_min -19
_diffrn_reflns_limit_k_max 18
_diffrn_reflns_limit_k_min -18
_diffrn_reflns_limit_l_max 11
_diffrn_reflns_limit_l_min -12
_diffrn_reflns_number 7400
_diffrn_reflns_theta_full 25.00
_diffrn_reflns_theta_max 25.00
_diffrn_reflns_theta_min 1.96
_exptl_absorpt_coefficient_mu 1.407
_exptl_absorpt_correction_T_max 0.7288
_exptl_absorpt_correction_T_min 0.6538
_exptl_absorpt_correction_type empirical
_exptl_absorpt_process_details SADABS
_exptl_crystal_colour black
_exptl_crystal_density_diffrn 1.597
_exptl_crystal_density_method 'not measured'
_exptl_crystal_F_000 1340
_exptl_crystal_size_max 0.33
_exptl_crystal_size_mid 0.31
_exptl_crystal_size_min 0.24
_refine_diff_density_max 0.660
_refine_diff_density_min -0.368
_refine_diff_density_rms 0.066
_refine_ls_extinction_method none
_refine_ls_goodness_of_fit_ref 0.994
_refine_ls_hydrogen_treatment 'riding mode'
_refine_ls_matrix_type full
_refine_ls_number_parameters 172
_refine_ls_number_reflns 2499
_refine_ls_number_restraints 0
_refine_ls_restrained_S_all 0.994
_refine_ls_R_factor_all 0.0384
_refine_ls_R_factor_gt 0.0352
_refine_ls_shift/su_max 0.001
_refine_ls_shift/su_mean 0.000
_refine_ls_structure_factor_coef Fsqd
_refine_ls_weighting_details 'calc w=1/[\s^2^(Fo^2^)+(0.0900P)^2^+2.4300P] where P=(Fo^2^+2Fc^2^)/3'
_refine_ls_weighting_scheme calc
_refine_ls_wR_factor_gt 0.1158
_refine_ls_wR_factor_ref 0.1186
_reflns_number_gt 2279
_reflns_number_total 2499
_reflns_threshold_expression >2sigma(I)
_cod_data_source_file c6dt03275c2.cif
_cod_data_source_block 1
_cod_depositor_comments
;
The following automatic conversions were performed:

'_symmetry_cell_setting' value 'Monoclinic' changed to 'monoclinic'
according to
/usr/data/users/saulius/crontab/automatic-downloads/rss-feeds/RSC/lib/dictionaries/cif_core.dic
dictionary named 'cif_core.dic' version 2.4.2 from 2011-04-26.

Automatic conversion script
Id: cif_fix_values 4268 2015-11-12 08:31:59Z antanas 

 Adding full bibliography for 7040990--7040994.cif.
;
_cod_original_cell_volume 2725.4(15)
_cod_original_sg_symbol_H-M C2/m
_cod_database_code 7040991

loop_
_symmetry_equiv_pos_as_xyz
'x, y, z'
'-x, y, -z'
'x+1/2, y+1/2, z'
'-x+1/2, y+1/2, -z'
'-x, -y, -z'
'x, -y, z'
'-x+1/2, -y+1/2, -z'
'x+1/2, -y+1/2, z'

loop_
_atom_site_label
_atom_site_type_symbol
_atom_site_fract_x
_atom_site_fract_y
_atom_site_fract_z
_atom_site_U_iso_or_equiv
_atom_site_adp_type
_atom_site_occupancy
_atom_site_symmetry_multiplicity
_atom_site_calc_flag
_atom_site_refinement_flags
Co1 Co 0.19120(3) 0.0000 0.63034(4) 0.03683(19) Uani 1 2 d S
Fe1 Fe 0.28830(3) 0.0000 0.47037(4) 0.03392(19) Uani 1 2 d S
S1 S 0.19431(4) 0.09799(5) 0.49225(7) 0.0469(2) Uani 1 1 d .
P1 P 0.5000 0.22344(9) 1.0000 0.0604(3) Uani 1 2 d S
C21 C 0.17833(16) 0.0452(2) 0.3431(3) 0.0494(7) Uani 1 1 d .
C12 C 0.38183(16) 0.04539(19) 0.3893(3) 0.0468(7) Uani 1 1 d .
C1 C 0.2461(2) 0.0000 0.8265(4) 0.0483(9) Uani 1 2 d S
C3 C 0.11417(18) 0.0448(2) 0.7388(3) 0.0571(8) Uani 1 1 d .
C2 C 0.19611(19) 0.0738(2) 0.7923(3) 0.0523(7) Uani 1 1 d .
C15 C 0.4001(2) 0.0000 0.5966(4) 0.0722(17) Uani 1 2 d S
H15A H 0.4093 0.0000 0.6906 0.087 Uiso 1 2 calc SR
C11 C 0.39376(18) 0.0736(3) 0.5177(4) 0.0626(9) Uani 1 1 d .
F4 F 0.5000 0.3246(3) 1.0000 0.1379(19) Uani 1 2 d S
C22 C 0.1651(2) 0.0904(3) 0.2249(3) 0.0711(11) Uani 1 1 d .
H22A H 0.1666 0.1499 0.2235 0.085 Uiso 1 1 calc R
C6 C 0.3347(3) 0.0000 0.8953(4) 0.0672(13) Uani 1 2 d S
H6A H 0.3387 0.0000 0.9865 0.101 Uiso 1 2 d SR
H6B H 0.3610 -0.0502 0.8718 0.101 Uiso 0.50 1 d PR
F3 F 0.4138(2) 0.2219(3) 1.0295(5) 0.1660(17) Uani 1 1 d .
C23 C 0.1502(2) 0.0448(3) 0.1138(3) 0.0943(17) Uani 1 1 d .
H23A H 0.1397 0.0738 0.0357 0.113 Uiso 1 1 calc R
F2 F 0.5000 0.1259(3) 1.0000 0.182(3) Uani 1 2 d S
C17 C 0.3753(2) 0.0989(3) 0.2727(4) 0.0851(13) Uani 1 1 d .
H17A H 0.4290 0.1091 0.2583 0.128 Uiso 1 1 calc R
H17B H 0.3501 0.1525 0.2844 0.128 Uiso 1 1 calc R
H17C H 0.3427 0.0696 0.1997 0.128 Uiso 1 1 calc R
C8 C 0.0411(2) 0.1019(4) 0.6953(4) 0.0930(15) Uani 1 1 d .
H8A H 0.0163 0.1132 0.7664 0.139 Uiso 1 1 calc R
H8B H 0.0021 0.0742 0.6278 0.139 Uiso 1 1 calc R
H8C H 0.0581 0.1549 0.6640 0.139 Uiso 1 1 calc R
C7 C 0.2228(3) 0.1643(3) 0.8150(4) 0.0802(11) Uani 1 1 d .
H7A H 0.2182 0.1814 0.8995 0.120 Uiso 1 1 calc R
H7B H 0.1886 0.2003 0.7520 0.120 Uiso 1 1 calc R
H7C H 0.2786 0.1696 0.8082 0.120 Uiso 1 1 calc R
F1 F 0.4572(3) 0.2259(3) 0.8567(3) 0.1743(18) Uani 1 1 d .
C16 C 0.3986(3) 0.1644(4) 0.5632(7) 0.128(2) Uani 1 1 d .
H16A H 0.4542 0.1840 0.5775 0.192 Uiso 1 1 calc R
H16B H 0.3803 0.1679 0.6420 0.192 Uiso 1 1 calc R
H16C H 0.3644 0.1996 0.4992 0.192 Uiso 1 1 calc R

loop_
_atom_site_aniso_label
_atom_site_aniso_U_11
_atom_site_aniso_U_22
_atom_site_aniso_U_33
_atom_site_aniso_U_23
_atom_site_aniso_U_13
_atom_site_aniso_U_12
Co1 0.0287(3) 0.0530(3) 0.0302(3) 0.000 0.0097(2) 0.000
Fe1 0.0257(3) 0.0458(3) 0.0313(3) 0.000 0.0086(2) 0.000
S1 0.0452(4) 0.0519(4) 0.0464(4) 0.0069(3) 0.0160(3) 0.0124(3)
P1 0.0502(7) 0.0709(8) 0.0600(7) 0.000 0.0121(5) 0.000
C21 0.0288(13) 0.0830(19) 0.0366(13) 0.0079(13) 0.0077(11) 0.0083(13)
C12 0.0293(13) 0.0603(16) 0.0540(16) 0.0062(13) 0.0162(12) -0.0055(12)
C1 0.040(2) 0.073(3) 0.0316(18) 0.000 0.0090(16) 0.000
C3 0.0399(15) 0.099(2) 0.0354(13) -0.0032(14) 0.0152(12) 0.0120(15)
C2 0.0505(17) 0.0738(19) 0.0346(14) -0.0079(13) 0.0138(12) 0.0070(15)
C15 0.025(2) 0.152(6) 0.039(2) 0.000 0.0044(16) 0.000
C11 0.0327(15) 0.085(2) 0.073(2) -0.0295(19) 0.0168(14) -0.0149(15)
F4 0.146(4) 0.080(2) 0.166(5) 0.000 -0.010(3) 0.000
C22 0.0502(18) 0.113(3) 0.0511(18) 0.0289(19) 0.0143(14) 0.0186(19)
C6 0.049(3) 0.108(4) 0.038(2) 0.000 -0.0040(19) 0.000
F3 0.091(2) 0.200(4) 0.233(5) 0.007(4) 0.089(3) 0.007(3)
C23 0.058(2) 0.191(5) 0.0345(15) 0.023(2) 0.0118(14) 0.014(2)
F2 0.105(4) 0.069(3) 0.345(9) 0.000 -0.006(4) 0.000
C17 0.066(2) 0.102(3) 0.095(3) 0.044(2) 0.034(2) -0.005(2)
C8 0.059(2) 0.155(4) 0.069(2) -0.007(3) 0.0234(18) 0.048(3)
C7 0.094(3) 0.074(2) 0.072(2) -0.020(2) 0.018(2) 0.006(2)
F1 0.217(4) 0.205(4) 0.0734(19) -0.012(2) -0.024(2) 0.012(4)
C16 0.078(3) 0.119(4) 0.198(6) -0.099(4) 0.055(4) -0.049(3)

loop_
_atom_type_symbol
_atom_type_description
_atom_type_scat_dispersion_real
_atom_type_scat_dispersion_imag
_atom_type_scat_source
C C 0.0033 0.0016 'International Tables Vol C Tables 4.2.6.8 and 6.1.1.4'
H H 0.0000 0.0000 'International Tables Vol C Tables 4.2.6.8 and 6.1.1.4'
F F 0.0171 0.0103 'International Tables Vol C Tables 4.2.6.8 and 6.1.1.4'
P P 0.1023 0.0942 'International Tables Vol C Tables 4.2.6.8 and 6.1.1.4'
S S 0.1246 0.1234 'International Tables Vol C Tables 4.2.6.8 and 6.1.1.4'
Fe Fe 0.3463 0.8444 'International Tables Vol C Tables 4.2.6.8 and 6.1.1.4'
Co Co 0.3494 0.9721 'International Tables Vol C Tables 4.2.6.8 and 6.1.1.4'

loop_
_geom_angle_atom_site_label_1
_geom_angle_atom_site_label_2
_geom_angle_atom_site_label_3
_geom_angle
_geom_angle_site_symmetry_1
_geom_angle_site_symmetry_3
C3 Co1 C3 40.1(2) . 6
C3 Co1 C2 40.96(12) . .
C3 Co1 C2 68.16(13) 6 .
C3 Co1 C2 68.16(13) . 6
C3 Co1 C2 40.96(12) 6 6
C2 Co1 C2 67.94(19) . 6
C3 Co1 C1 67.91(13) . .
C3 Co1 C1 67.91(13) 6 .
C2 Co1 C1 40.11(10) . .
C2 Co1 C1 40.11(10) 6 .
C3 Co1 S1 138.97(10) . 6
C3 Co1 S1 105.22(10) 6 6
C2 Co1 S1 167.61(10) . 6
C2 Co1 S1 100.07(10) 6 6
C1 Co1 S1 128.21(5) . 6
C3 Co1 S1 105.22(10) . .
C3 Co1 S1 138.97(10) 6 .
C2 Co1 S1 100.07(10) . .
C2 Co1 S1 167.61(10) 6 .
C1 Co1 S1 128.21(5) . .
S1 Co1 S1 91.69(5) 6 .
C3 Co1 Fe1 159.65(10) . .
C3 Co1 Fe1 159.65(10) 6 .
C2 Co1 Fe1 129.38(9) . .
C2 Co1 Fe1 129.38(9) 6 .
C1 Co1 Fe1 117.17(11) . .
S1 Co1 Fe1 55.42(2) 6 .
S1 Co1 Fe1 55.42(2) . .
C15 Fe1 C11 40.14(13) . 6
C15 Fe1 C11 40.14(13) . .
C11 Fe1 C11 67.3(2) 6 .
C15 Fe1 C12 66.97(14) . 6
C11 Fe1 C12 39.69(12) 6 6
C11 Fe1 C12 66.95(12) . 6
C15 Fe1 C12 66.97(14) . .
C11 Fe1 C12 66.95(12) 6 .
C11 Fe1 C12 39.69(12) . .
C12 Fe1 C12 39.88(17) 6 .
C15 Fe1 C21 160.78(9) . .
C11 Fe1 C21 154.11(14) 6 .
C11 Fe1 C21 122.35(15) . .
C12 Fe1 C21 118.03(11) 6 .
C12 Fe1 C21 104.21(11) . .
C15 Fe1 C21 160.78(9) . 6
C11 Fe1 C21 122.35(15) 6 6
C11 Fe1 C21 154.11(14) . 6
C12 Fe1 C21 104.21(11) 6 6
C12 Fe1 C21 118.03(11) . 6
C21 Fe1 C21 38.41(18) . 6
C15 Fe1 S1 119.44(8) . .
C11 Fe1 S1 158.74(12) 6 .
C11 Fe1 S1 100.18(10) . .
C12 Fe1 S1 152.66(9) 6 .
C12 Fe1 S1 115.06(9) . .
C21 Fe1 S1 47.10(8) . .
C21 Fe1 S1 76.55(9) 6 .
C15 Fe1 S1 119.44(8) . 6
C11 Fe1 S1 100.18(10) 6 6
C11 Fe1 S1 158.74(12) . 6
C12 Fe1 S1 115.06(9) 6 6
C12 Fe1 S1 152.66(9) . 6
C21 Fe1 S1 76.55(9) . 6
C21 Fe1 S1 47.10(8) 6 6
S1 Fe1 S1 85.89(5) . 6
C15 Fe1 Co1 100.57(13) . .
C11 Fe1 Co1 117.64(9) 6 .
C11 Fe1 Co1 117.64(9) . .
C12 Fe1 Co1 155.79(9) 6 .
C12 Fe1 Co1 155.79(9) . .
C21 Fe1 Co1 80.80(8) . .
C21 Fe1 Co1 80.80(8) 6 .
S1 Fe1 Co1 51.43(2) . .
S1 Fe1 Co1 51.43(2) 6 .
C21 S1 Co1 105.44(11) . .
C21 S1 Fe1 63.49(9) . .
Co1 S1 Fe1 73.14(3) . .
F2 P1 F1 91.5(2) . 2_657
F2 P1 F1 91.5(2) . .
F1 P1 F1 177.1(4) 2_657 .
F2 P1 F3 89.09(19) . 2_657
F1 P1 F3 87.4(3) 2_657 2_657
F1 P1 F3 92.6(3) . 2_657
F2 P1 F3 89.09(19) . .
F1 P1 F3 92.6(3) 2_657 .
F1 P1 F3 87.4(3) . .
F3 P1 F3 178.2(4) 2_657 .
F2 P1 F4 180.000(1) . .
F1 P1 F4 88.5(2) 2_657 .
F1 P1 F4 88.5(2) . .
F3 P1 F4 90.91(19) 2_657 .
F3 P1 F4 90.91(19) . .
C21 C21 C22 119.8(2) 6 .
C21 C21 S1 117.96(11) 6 .
C22 C21 S1 122.2(3) . .
C21 C21 Fe1 70.80(9) 6 .
C22 C21 Fe1 131.7(2) . .
S1 C21 Fe1 69.42(9) . .
C11 C12 C12 108.2(2) . 6
C11 C12 C17 127.4(3) . .
C12 C12 C17 124.3(2) 6 .
C11 C12 Fe1 69.93(16) . .
C12 C12 Fe1 70.06(8) 6 .
C17 C12 Fe1 128.5(2) . .
C2 C1 C2 108.2(4) 6 .
C2 C1 C6 125.84(18) 6 .
C2 C1 C6 125.84(19) . .
C2 C1 Co1 69.05(18) 6 .
C2 C1 Co1 69.05(18) . .
C6 C1 Co1 130.8(3) . .
C3 C3 C2 108.4(2) 6 .
C3 C3 C8 126.4(2) 6 .
C2 C3 C8 125.1(4) . .
C3 C3 Co1 69.95(10) 6 .
C2 C3 Co1 70.31(16) . .
C8 C3 Co1 127.2(2) . .
C1 C2 C3 107.5(3) . .
C1 C2 C7 126.2(3) . .
C3 C2 C7 126.2(3) . .
C1 C2 Co1 70.84(19) . .
C3 C2 Co1 68.73(16) . .
C7 C2 Co1 128.4(2) . .
C11 C15 C11 108.7(4) 6 .
C11 C15 Fe1 70.9(2) 6 .
C11 C15 Fe1 70.9(2) . .
C11 C15 H15A 125.6 6 .
C11 C15 H15A 125.6 . .
Fe1 C15 H15A 125.6 . .
C12 C11 C15 107.5(3) . .
C12 C11 C16 126.6(4) . .
C15 C11 C16 125.9(4) . .
C12 C11 Fe1 70.37(16) . .
C15 C11 Fe1 68.9(2) . .
C16 C11 Fe1 125.8(3) . .
C23 C22 C21 118.4(4) . .
C23 C22 H22A 120.8 . .
C21 C22 H22A 120.8 . .
C1 C6 H6A 109.4 . .
C1 C6 H6B 109.5 . .
H6A C6 H6B 109.5 . .
C22 C23 C23 121.7(3) . 6
C22 C23 H23A 119.2 . .
C23 C23 H23A 119.2 6 .
C12 C17 H17A 109.5 . .
C12 C17 H17B 109.5 . .
H17A C17 H17B 109.5 . .
C12 C17 H17C 109.5 . .
H17A C17 H17C 109.5 . .
H17B C17 H17C 109.5 . .
C3 C8 H8A 109.5 . .
C3 C8 H8B 109.5 . .
H8A C8 H8B 109.5 . .
C3 C8 H8C 109.5 . .
H8A C8 H8C 109.5 . .
H8B C8 H8C 109.5 . .
C2 C7 H7A 109.5 . .
C2 C7 H7B 109.5 . .
H7A C7 H7B 109.5 . .
C2 C7 H7C 109.5 . .
H7A C7 H7C 109.5 . .
H7B C7 H7C 109.5 . .
C11 C16 H16A 109.5 . .
C11 C16 H16B 109.5 . .
H16A C16 H16B 109.5 . .
C11 C16 H16C 109.5 . .
H16A C16 H16C 109.5 . .
H16B C16 H16C 109.5 . .

loop_
_geom_bond_atom_site_label_1
_geom_bond_atom_site_label_2
_geom_bond_distance
_geom_bond_site_symmetry_2
Co1 C3 2.043(3) .
Co1 C3 2.043(3) 6
Co1 C2 2.065(3) .
Co1 C2 2.065(3) 6
Co1 C1 2.088(4) .
Co1 S1 2.1342(9) 6
Co1 S1 2.1342(9) .
Co1 Fe1 2.6123(9) .
Fe1 C15 2.047(4) .
Fe1 C11 2.074(3) 6
Fe1 C11 2.074(3) .
Fe1 C12 2.080(3) 6
Fe1 C12 2.080(3) .
Fe1 C21 2.148(3) .
Fe1 C21 2.148(3) 6
Fe1 S1 2.2475(9) .
Fe1 S1 2.2475(9) 6
S1 C21 1.759(3) .
P1 F2 1.524(5) .
P1 F1 1.537(3) 2_657
P1 F1 1.537(3) .
P1 F3 1.548(3) 2_657
P1 F3 1.548(3) .
P1 F4 1.580(5) .
C21 C21 1.413(7) 6
C21 C22 1.419(4) .
C12 C11 1.410(4) .
C12 C12 1.419(6) 6
C12 C17 1.483(4) .
C1 C2 1.424(4) 6
C1 C2 1.424(4) .
C1 C6 1.502(6) .
C3 C3 1.401(7) 6
C3 C2 1.437(4) .
C3 C8 1.502(5) .
C2 C7 1.486(5) .
C15 C11 1.414(5) 6
C15 C11 1.414(5) .
C15 H15A 0.9800 .
C11 C16 1.497(6) .
C22 C23 1.358(6) .
C22 H22A 0.9300 .
C6 H6A 0.9600 .
C6 H6B 0.9599 .
C23 C23 1.399(11) 6
C23 H23A 0.9300 .
C17 H17A 0.9600 .
C17 H17B 0.9600 .
C17 H17C 0.9600 .
C8 H8A 0.9600 .
C8 H8B 0.9600 .
C8 H8C 0.9600 .
C7 H7A 0.9600 .
C7 H7B 0.9600 .
C7 H7C 0.9600 .
C16 H16A 0.9600 .
C16 H16B 0.9600 .
C16 H16C 0.9600 .
